data_1543230
loop_
_publ_author_name
'Ali, Amna Qasem'
'Eltayeb, Naser Eltaher'
'Teoh, Siang Guan'

_publ_section_title
;
 (<i>Z</i>)-2-(5-Fluoro-2-oxoindolin-3-ylidene)-<i>N</i>-methylhydrazinecarbothioamide
;
_journal_coeditor_code IS4006
_journal_issue 4
_journal_name_full IUCrData
_journal_page_first x160659
_journal_paper_doi 10.1107/S2414314616006593
_journal_volume 1
_journal_year 2016
_chemical_formula_iupac 'C10 H9 F N4 O S'
_chemical_formula_moiety 'C10 H9 F N4 O S'
_chemical_formula_sum 'C10 H9 F N4 O S'
_chemical_formula_weight 252.27
_chemical_name_systematic (<i>Z</i>)-2-(5-Fluoro-2-oxoindolin-3-ylidene)-<i>N</i>-methylhydrazinecarbothioamide
_space_group_crystal_system orthorhombic
_space_group_IT_number 19
_space_group_name_Hall 'P 2ac 2ab'
_space_group_name_H-M_alt 'P 21 21 21'
_symmetry_space_group_name_Hall 'P 2ac 2ab'
_symmetry_space_group_name_H-M 'P 21 21 21'
_atom_sites_solution_hydrogens mixed
_audit_creation_method SHELXL-2014/7
_cell_angle_alpha 90
_cell_angle_beta 90
_cell_angle_gamma 90
_cell_formula_units_Z 4
_cell_length_a 5.70580(10)
_cell_length_b 10.6201(2)
_cell_length_c 18.8688(4)
_cell_measurement_reflns_used 9924
_cell_measurement_temperature 100(2)
_cell_measurement_theta_max 32.58
_cell_measurement_theta_min 3.73
_cell_volume 1143.38(4)
_computing_cell_refinement
;
SAINT (Bruker, 2005)
;
_computing_data_collection
;
APEX2 (Bruker, 2005)
;
_computing_data_reduction
;
SAINT (Bruker, 2005)
;
_computing_molecular_graphics
;
SHELXTL (Sheldrick, 2008)
;
_computing_publication_material
;
SHELXTL (Sheldrick, 2008) and PLATON (Spek, 2009)
;
_computing_structure_refinement
;
SHELXL2014 (Sheldrick, 2015)
;
_computing_structure_solution
;
SHELXS2014 (Sheldrick, 2008)
;
_diffrn_ambient_temperature 100(2)
_diffrn_measured_fraction_theta_full 1.000
_diffrn_measured_fraction_theta_max 0.999
_diffrn_measurement_device_type 'Bruker APEXII CCD'
_diffrn_measurement_method '\f and \w scans'
_diffrn_radiation_type MoK\a
_diffrn_radiation_wavelength 0.71073
_diffrn_reflns_av_R_equivalents 0.0186
_diffrn_reflns_limit_h_max 8
_diffrn_reflns_limit_h_min -8
_diffrn_reflns_limit_k_max 14
_diffrn_reflns_limit_k_min -16
_diffrn_reflns_limit_l_max 28
_diffrn_reflns_limit_l_min -28
_diffrn_reflns_number 16340
_diffrn_reflns_theta_full 25.242
_diffrn_reflns_theta_max 32.612
_diffrn_reflns_theta_min 2.159
_exptl_absorpt_coefficient_mu 0.285
_exptl_absorpt_correction_T_max 0.8540
_exptl_absorpt_correction_T_min 0.7822
_exptl_absorpt_correction_type multi-scan
_exptl_absorpt_process_details
;
(<i>SADABS</i>; Bruker, 2005)
;
_exptl_crystal_colour yellow
_exptl_crystal_density_diffrn 1.466
_exptl_crystal_description block
_exptl_crystal_F_000 520
_exptl_crystal_size_max 0.528
_exptl_crystal_size_mid 0.295
_exptl_crystal_size_min 0.167
_refine_diff_density_max 0.310
_refine_diff_density_min -0.192
_refine_ls_abs_structure_details
;
Flack <i>x</i> determined using 1583 quotients
[(<i>I</i>^+^)-(<i>I</i>^-^)]/[(<i>I</i>^+^)+(<i>I</i>^-^)]
(Parsons <i>et al.</i>, 2013)
;
_refine_ls_abs_structure_Flack 0.031(15)
_refine_ls_extinction_method none
_refine_ls_goodness_of_fit_ref 1.047
_refine_ls_hydrogen_treatment mixed
_refine_ls_matrix_type full
_refine_ls_number_parameters 167
_refine_ls_number_reflns 4144
_refine_ls_number_restraints 0
_refine_ls_restrained_S_all 1.047
_refine_ls_R_factor_all 0.0292
_refine_ls_R_factor_gt 0.0266
_refine_ls_shift/su_max 0.000
_refine_ls_shift/su_mean 0.000
_refine_ls_structure_factor_coef Fsqd
_refine_ls_weighting_details 'w=1/[\s^2^(Fo^2^)+(0.0376P)^2^+0.2071P] where P=(Fo^2^+2Fc^2^)/3'
_refine_ls_weighting_scheme calc
_refine_ls_wR_factor_gt 0.0675
_refine_ls_wR_factor_ref 0.0692
_reflns_number_gt 3953
_reflns_number_total 4144
_reflns_threshold_expression 'I > 2\s(I)'
_cod_data_source_file is4006sup1.cif
_cod_data_source_block I
_cod_database_code 1543230
_shelx_space_group_comment
;
The symmetry employed for this shelxl refinement is uniquely defined
by the following loop, which should always be used as a source of
symmetry information in preference to the above space-group names.
They are only intended as comments.
;
_shelx_estimated_absorpt_t_min 0.864
_shelx_estimated_absorpt_t_max 0.954

loop_
_space_group_symop_operation_xyz
'x, y, z'
'-x+1/2, -y, z+1/2'
'-x, y+1/2, -z+1/2'
'x+1/2, -y+1/2, -z'

loop_
_atom_site_type_symbol
_atom_site_label
_atom_site_fract_x
_atom_site_fract_y
_atom_site_fract_z
_atom_site_U_iso_or_equiv
_atom_site_adp_type
_atom_site_calc_flag
_atom_site_occupancy
S S1 0.74472(6) 0.26837(3) 0.22344(2) 0.01730(8) Uani d 1
F F1 -0.37420(18) 0.87584(8) 0.12143(5) 0.0246(2) Uani d 1
O O1 0.13905(19) 0.26894(10) 0.06783(5) 0.0189(2) Uani d 1
N N1 -0.1734(2) 0.39611(11) 0.03438(6) 0.0166(2) Uani d 1
N N2 0.2390(2) 0.48908(9) 0.16490(5) 0.01366(19) Uani d 1
N N3 0.3829(2) 0.39002(10) 0.17279(6) 0.0149(2) Uani d 1
N N4 0.6013(2) 0.50266(10) 0.25329(6) 0.0156(2) Uani d 1
C C1 -0.1048(2) 0.57160(12) 0.10271(6) 0.0129(2) Uani d 1
C C2 -0.1426(2) 0.69283(12) 0.12782(7) 0.0150(2) Uani d 1
H H2A -0.0423 0.7308 0.1619 0.018 Uiso calc 1
C C3 -0.3354(2) 0.75503(12) 0.10026(7) 0.0165(2) Uani d 1
C C4 -0.4878(3) 0.70357(13) 0.05128(7) 0.0176(3) Uani d 1
H H4A -0.6193 0.7504 0.0352 0.021 Uiso calc 1
C C5 -0.4470(2) 0.58177(13) 0.02560(7) 0.0166(2) Uani d 1
H H5A -0.5480 0.5444 -0.0084 0.020 Uiso calc 1
C C6 -0.2538(3) 0.51798(11) 0.05173(6) 0.0140(2) Uani d 1
C C7 0.0219(2) 0.36665(12) 0.07190(7) 0.0150(2) Uani d 1
C C8 0.0724(2) 0.47780(12) 0.11870(6) 0.0135(2) Uani d 1
C C9 0.5714(2) 0.39599(11) 0.21827(7) 0.0135(2) Uani d 1
C C10 0.7908(3) 0.52261(14) 0.30366(8) 0.0211(3) Uani d 1
H H10A 0.7855 0.6095 0.3211 0.032 Uiso calc 1
H H10B 0.9414 0.5074 0.2802 0.032 Uiso calc 1
H H10C 0.7730 0.4644 0.3436 0.032 Uiso calc 1
H H1N3 0.362(4) 0.324(2) 0.1503(10) 0.022(5) Uiso d 1
H H1N1 -0.234(5) 0.346(2) 0.0038(11) 0.035(6) Uiso d 1
H H1N4 0.502(4) 0.562(2) 0.2464(12) 0.027(5) Uiso d 1

loop_
_atom_site_aniso_label
_atom_site_aniso_U_11
_atom_site_aniso_U_22
_atom_site_aniso_U_33
_atom_site_aniso_U_12
_atom_site_aniso_U_13
_atom_site_aniso_U_23
S1 0.01617(14) 0.01296(12) 0.02276(14) 0.00254(12) -0.00245(14) 0.00152(10)
F1 0.0294(5) 0.0163(4) 0.0280(4) 0.0105(4) -0.0010(4) -0.0041(3)
O1 0.0242(5) 0.0144(4) 0.0181(4) 0.0039(4) 0.0004(4) -0.0035(4)
N1 0.0205(6) 0.0137(4) 0.0157(5) -0.0002(4) -0.0029(4) -0.0032(4)
N2 0.0144(5) 0.0122(4) 0.0144(4) 0.0011(4) 0.0003(4) 0.0011(3)
N3 0.0164(5) 0.0117(4) 0.0167(5) 0.0019(4) -0.0028(4) -0.0011(4)
N4 0.0152(5) 0.0137(5) 0.0180(5) 0.0008(4) -0.0015(4) -0.0002(4)
C1 0.0139(5) 0.0125(5) 0.0125(5) 0.0002(4) 0.0003(4) 0.0001(4)
C2 0.0168(6) 0.0133(5) 0.0150(5) 0.0023(4) -0.0005(5) -0.0010(4)
C3 0.0178(6) 0.0142(5) 0.0175(5) 0.0045(5) 0.0023(5) -0.0001(4)
C4 0.0142(6) 0.0200(6) 0.0186(5) 0.0028(5) 0.0005(5) 0.0038(5)
C5 0.0141(6) 0.0193(6) 0.0163(5) -0.0013(5) -0.0017(5) 0.0018(4)
C6 0.0152(5) 0.0135(4) 0.0131(4) -0.0013(5) 0.0007(5) 0.0002(4)
C7 0.0195(6) 0.0129(5) 0.0125(5) -0.0002(5) 0.0003(5) -0.0018(4)
C8 0.0157(6) 0.0119(4) 0.0129(5) 0.0012(4) 0.0009(4) -0.0011(4)
C9 0.0134(5) 0.0130(5) 0.0140(5) 0.0001(4) 0.0010(4) 0.0021(4)
C10 0.0189(7) 0.0212(6) 0.0232(6) -0.0033(5) -0.0049(5) -0.0026(5)

loop_
_atom_type_symbol
_atom_type_description
_atom_type_scat_dispersion_real
_atom_type_scat_dispersion_imag
_atom_type_scat_source
C C 0.0033 0.0016 'International Tables Vol C Tables 4.2.6.8 and 6.1.1.4'
H H 0.0000 0.0000 'International Tables Vol C Tables 4.2.6.8 and 6.1.1.4'
N N 0.0061 0.0033 'International Tables Vol C Tables 4.2.6.8 and 6.1.1.4'
O O 0.0106 0.0060 'International Tables Vol C Tables 4.2.6.8 and 6.1.1.4'
F F 0.0171 0.0103 'International Tables Vol C Tables 4.2.6.8 and 6.1.1.4'
S S 0.1246 0.1234 'International Tables Vol C Tables 4.2.6.8 and 6.1.1.4'

loop_
_geom_angle_atom_site_label_1
_geom_angle_atom_site_label_2
_geom_angle_atom_site_label_3
_geom_angle
C7 N1 C6 110.94(11)
C7 N1 H1N1 122.6(16)
C6 N1 H1N1 126.5(16)
C8 N2 N3 116.80(10)
N2 N3 C9 120.70(11)
N2 N3 H1N3 121.2(15)
C9 N3 H1N3 118.1(14)
C9 N4 C10 123.16(12)
C9 N4 H1N4 117.9(15)
C10 N4 H1N4 118.9(15)
C2 C1 C6 121.04(12)
C2 C1 C8 132.37(12)
C6 C1 C8 106.60(11)
C3 C2 C1 115.96(12)
C3 C2 H2A 122.0
C1 C2 H2A 122.0
F1 C3 C4 117.79(12)
F1 C3 C2 117.95(12)
C4 C3 C2 124.24(13)
C3 C4 C5 119.46(13)
C3 C4 H4A 120.3
C5 C4 H4A 120.3
C6 C5 C4 117.45(12)
C6 C5 H5A 121.3
C4 C5 H5A 121.3
C5 C6 C1 121.83(12)
C5 C6 N1 128.66(12)
C1 C6 N1 109.51(12)
O1 C7 N1 127.23(12)
O1 C7 C8 126.33(12)
N1 C7 C8 106.43(11)
N2 C8 C1 126.00(11)
N2 C8 C7 127.51(12)
C1 C8 C7 106.49(11)
N4 C9 N3 116.83(11)
N4 C9 S1 125.88(10)
N3 C9 S1 117.29(9)
N4 C10 H10A 109.5
N4 C10 H10B 109.5
H10A C10 H10B 109.5
N4 C10 H10C 109.5
H10A C10 H10C 109.5
H10B C10 H10C 109.5

loop_
_geom_bond_atom_site_label_1
_geom_bond_atom_site_label_2
_geom_bond_distance
S1 C9 1.6804(13)
F1 C3 1.3618(15)
O1 C7 1.2366(16)
N1 C7 1.3567(18)
N1 C6 1.4116(16)
N1 H1N1 0.86(2)
N2 C8 1.2957(17)
N2 N3 1.3426(15)
N3 C9 1.3775(17)
N3 H1N3 0.83(2)
N4 C9 1.3225(16)
N4 C10 1.4549(18)
N4 H1N4 0.86(2)
C1 C2 1.3887(17)
C1 C6 1.4043(18)
C1 C8 1.4509(18)
C2 C3 1.3843(19)
C2 H2A 0.9500
C3 C4 1.3819(19)
C4 C5 1.4009(19)
C4 H4A 0.9500
C5 C6 1.3847(19)
C5 H5A 0.9500
C7 C8 1.5020(17)
C10 H10A 0.9800
C10 H10B 0.9800
C10 H10C 0.9800

loop_
_geom_hbond_atom_site_label_D
_geom_hbond_atom_site_label_H
_geom_hbond_atom_site_label_A
_geom_hbond_site_symmetry_A
_geom_hbond_distance_DH
_geom_hbond_distance_HA
_geom_hbond_distance_DA
_geom_hbond_angle_DHA
_geom_hbond_publ_flag
N3 H1N3 O1 . 0.83(2) 2.09(2) 2.7407(15) 135(2) yes
N1 H1N1 O1 4_455 0.86(2) 1.96(2) 2.8173(15) 178(3) yes
N4 H1N4 S1 3_655 0.86(2) 2.67(2) 3.4718(11) 157.0(19) yes
C2 H2A S1 3_655 0.95 2.78 3.6979(13) 163 yes
C10 H10C F1 3_545 0.98 2.55 3.1746(19) 122 yes
C4 H4A Cg2 4_465 0.95 2.62 3.4291(15) 143 yes

loop_
_geom_torsion_atom_site_label_1
_geom_torsion_atom_site_label_2
_geom_torsion_atom_site_label_3
_geom_torsion_atom_site_label_4
_geom_torsion
C8 N2 N3 C9 176.91(12)
C6 C1 C2 C3 0.79(19)
C8 C1 C2 C3 -179.31(13)
C1 C2 C3 F1 -177.62(11)
C1 C2 C3 C4 0.7(2)
F1 C3 C4 C5 176.88(12)
C2 C3 C4 C5 -1.4(2)
C3 C4 C5 C6 0.64(19)
C4 C5 C6 C1 0.80(19)
C4 C5 C6 N1 -179.45(13)
C2 C1 C6 C5 -1.56(19)
C8 C1 C6 C5 178.52(12)
C2 C1 C6 N1 178.64(12)
C8 C1 C6 N1 -1.28(14)
C7 N1 C6 C5 -179.55(13)
C7 N1 C6 C1 0.23(15)
C6 N1 C7 O1 -177.89(13)
C6 N1 C7 C8 0.88(14)
N3 N2 C8 C1 178.69(12)
N3 N2 C8 C7 -0.75(19)
C2 C1 C8 N2 2.3(2)
C6 C1 C8 N2 -177.77(13)
C2 C1 C8 C7 -178.15(14)
C6 C1 C8 C7 1.76(13)
O1 C7 C8 N2 -3.3(2)
N1 C7 C8 N2 177.88(13)
O1 C7 C8 C1 177.15(13)
N1 C7 C8 C1 -1.64(14)
C10 N4 C9 N3 179.35(12)
C10 N4 C9 S1 -1.59(19)
N2 N3 C9 N4 0.33(18)
N2 N3 C9 S1 -178.81(9)

_cod_database_fobs_code 1543230
